data_4035673
loop_
_publ_author_name
'Lopez, Susana S.'
'Jaworski, Ashley A.'
'Scheidt, Karl A.'

_publ_section_title
;
 NHC-Catalyzed Formal [2+2] Annulations of Allenoates for the Synthesis of
 Substituted Oxetanes.
;
_journal_issue 23
_journal_name_full 'The Journal of organic chemistry'
_journal_page_first 14637
_journal_page_last 14645
_journal_paper_doi 10.1021/acs.joc.8b02464
_journal_volume 83
_journal_year 2018
_chemical_formula_moiety 'C15 H15 F3 O3'
_chemical_formula_sum 'C15 H15 F3 O3'
_chemical_formula_weight 300.27
_space_group_crystal_system monoclinic
_space_group_IT_number 14
_space_group_name_Hall '-P 2ybc'
_space_group_name_H-M_alt 'P 1 21/c 1'
_atom_sites_solution_hydrogens geom
_atom_sites_solution_primary dual
_audit_creation_date 2018-03-30
_audit_creation_method
;
Olex2 1.2
(compiled 2017.08.10 svn.r3458 for OlexSys, GUI svn.r5381)
;
_cell_angle_alpha 90
_cell_angle_beta 100.232(2)
_cell_angle_gamma 90
_cell_formula_units_Z 4
_cell_length_a 9.8866(7)
_cell_length_b 7.3687(5)
_cell_length_c 19.7143(13)
_cell_measurement_reflns_used 9794
_cell_measurement_temperature 100
_cell_measurement_theta_max 68.067
_cell_measurement_theta_min 5.841
_cell_volume 1413.37(17)
_computing_cell_refinement 'SAINT V8.38A (?, 2016)'
_computing_data_collection 'APEX2 V2014.11-0 (Bruker, 2014)'
_computing_data_reduction 'SAINT V8.38A (?, 2016)'
_computing_molecular_graphics 'Olex2 (Dolomanov et al., 2009)'
_computing_publication_material 'Olex2 (Dolomanov et al., 2009)'
_computing_structure_refinement 'ShelXL (Sheldrick, 2015)'
_computing_structure_solution 'ShelXT (Sheldrick, 2015)'
_diffrn_ambient_temperature 100
_diffrn_detector_area_resol_mean 8
_diffrn_measured_fraction_theta_full 0.993
_diffrn_measured_fraction_theta_max 0.988
_diffrn_measurement_device_type 'Bruker Kappa APEX CCD area detector'
_diffrn_measurement_method '\w and \f scans'
_diffrn_radiation_monochromator 'Quazar optics'
_diffrn_radiation_type CuK\a
_diffrn_radiation_wavelength 1.54178
_diffrn_reflns_av_R_equivalents 0.0268
_diffrn_reflns_av_unetI/netI 0.0152
_diffrn_reflns_Laue_measured_fraction_full 0.993
_diffrn_reflns_Laue_measured_fraction_max 0.988
_diffrn_reflns_limit_h_max 11
_diffrn_reflns_limit_h_min -11
_diffrn_reflns_limit_k_max 8
_diffrn_reflns_limit_k_min -8
_diffrn_reflns_limit_l_max 23
_diffrn_reflns_limit_l_min -23
_diffrn_reflns_number 27431
_diffrn_reflns_point_group_measured_fraction_full 0.993
_diffrn_reflns_point_group_measured_fraction_max 0.988
_diffrn_reflns_theta_full 67.679
_diffrn_reflns_theta_max 68.061
_diffrn_reflns_theta_min 4.544
_diffrn_source microsource
_exptl_absorpt_coefficient_mu 1.065
_exptl_absorpt_correction_T_max 0.7531
_exptl_absorpt_correction_T_min 0.6762
_exptl_absorpt_correction_type multi-scan
_exptl_absorpt_process_details
'SADABS-2016/2 (Bruker,2016/2) was used for absorption correction. wR2(int) was 0.0807 before and 0.0413 after correction. The Ratio of minimum to maximum transmission is 0.8979. The \l/2 correction factor is Not present.'
_exptl_crystal_colour colourless
_exptl_crystal_colour_primary colourless
_exptl_crystal_density_diffrn 1.411
_exptl_crystal_description irregular
_exptl_crystal_F_000 624
_exptl_crystal_size_max 0.497
_exptl_crystal_size_mid 0.402
_exptl_crystal_size_min 0.15
_refine_diff_density_max 0.258
_refine_diff_density_min -0.236
_refine_diff_density_rms 0.040
_refine_ls_extinction_method none
_refine_ls_goodness_of_fit_ref 1.041
_refine_ls_hydrogen_treatment constr
_refine_ls_matrix_type full
_refine_ls_number_parameters 192
_refine_ls_number_reflns 2551
_refine_ls_number_restraints 0
_refine_ls_restrained_S_all 1.041
_refine_ls_R_factor_all 0.0292
_refine_ls_R_factor_gt 0.0290
_refine_ls_shift/su_max 0.001
_refine_ls_shift/su_mean 0.000
_refine_ls_structure_factor_coef Fsqd
_refine_ls_weighting_details 'w=1/[\s^2^(Fo^2^)+(0.0299P)^2^+0.6487P] where P=(Fo^2^+2Fc^2^)/3'
_refine_ls_weighting_scheme calc
_refine_ls_wR_factor_gt 0.0708
_refine_ls_wR_factor_ref 0.0710
_reflns_Friedel_coverage 0.000
_reflns_number_gt 2518
_reflns_number_total 2551
_reflns_threshold_expression 'I > 2\s(I)'
_cod_data_source_file jo8b02464_si_001.cif
_cod_data_source_block cx1249
_cod_database_code 4035673
_shelx_shelxl_version_number 2016/6
_shelx_space_group_comment
;
The symmetry employed for this shelxl refinement is uniquely defined
by the following loop, which should always be used as a source of
symmetry information in preference to the above space-group names.
They are only intended as comments.
;
_shelx_estimated_absorpt_t_max 0.857
_shelx_estimated_absorpt_t_min 0.620
_olex2_refinement_description
;
1. Fixed Uiso
 At 1.2 times of:
  All C(H) groups, All C(H,H) groups
 At 1.5 times of:
  All C(H,H,H) groups
2.a Ternary CH refined with riding coordinates:
 C9(H9)
2.b Secondary CH2 refined with riding coordinates:
 C14(H14A,H14B)
2.c Aromatic/amide H refined with riding coordinates:
 C1(H1), C2(H2), C3(H3), C4(H4), C5(H5), C12(H12)
2.d Idealised Me refined as rotating group:
 C10(H10A,H10B,H10C), C15(H15A,H15B,H15C)
;
_olex2_submission_special_instructions 'No special instructions were received'

loop_
_space_group_symop_operation_xyz
'x, y, z'
'-x, y+1/2, -z+1/2'
'-x, -y, -z'
'x, -y-1/2, z-1/2'

loop_
_atom_site_label
_atom_site_type_symbol
_atom_site_fract_x
_atom_site_fract_y
_atom_site_fract_z
_atom_site_U_iso_or_equiv
_atom_site_adp_type
_atom_site_occupancy
_atom_site_site_symmetry_order
_atom_site_calc_flag
_atom_site_refinement_flags_posn
F1 F 0.33192(7) 0.18036(9) 0.68658(4) 0.02914(18) Uani 1 1 d .
F2 F 0.24042(8) 0.16651(10) 0.57902(4) 0.03335(19) Uani 1 1 d .
F3 F 0.45028(7) 0.25341(10) 0.60926(4) 0.02862(18) Uani 1 1 d .
O1 O 0.29544(8) 0.54235(11) 0.56291(4) 0.01986(18) Uani 1 1 d .
O2 O 0.61866(8) 0.86054(11) 0.67032(4) 0.02271(19) Uani 1 1 d .
O3 O 0.66527(8) 0.95057(11) 0.56774(4) 0.02033(18) Uani 1 1 d .
C1 C -0.13531(12) 0.51530(16) 0.66741(6) 0.0254(3) Uani 1 1 d .
H1 H -0.225989 0.528987 0.676455 0.030 Uiso 1 1 calc R
C2 C -0.10264(12) 0.57764(16) 0.60601(6) 0.0248(3) Uani 1 1 d .
H2 H -0.171302 0.633497 0.572728 0.030 Uiso 1 1 calc R
C3 C -0.03472(12) 0.43273(17) 0.71565(6) 0.0248(3) Uani 1 1 d .
H3 H -0.057011 0.389557 0.757717 0.030 Uiso 1 1 calc R
C4 C 0.09788(12) 0.41273(16) 0.70296(6) 0.0206(2) Uani 1 1 d .
H4 H 0.166194 0.356456 0.736301 0.025 Uiso 1 1 calc R
C5 C 0.03028(11) 0.55874(15) 0.59291(6) 0.0204(2) Uani 1 1 d .
H5 H 0.052432 0.602834 0.550943 0.024 Uiso 1 1 calc R
C6 C 0.13091(11) 0.47535(14) 0.64117(5) 0.0167(2) Uani 1 1 d .
C7 C 0.27629(11) 0.45928(15) 0.62824(5) 0.0162(2) Uani 1 1 d .
C8 C 0.32459(12) 0.26316(16) 0.62581(6) 0.0212(2) Uani 1 1 d .
C9 C 0.38864(10) 0.58938(15) 0.66789(5) 0.0156(2) Uani 1 1 d .
H9 H 0.471383 0.522843 0.692201 0.019 Uiso 1 1 calc R
C10 C 0.33842(12) 0.73279(15) 0.71284(6) 0.0204(2) Uani 1 1 d .
H10A H 0.411049 0.822856 0.726590 0.031 Uiso 1 1 calc GR
H10B H 0.314922 0.675312 0.754050 0.031 Uiso 1 1 calc GR
H10C H 0.256875 0.792767 0.686899 0.031 Uiso 1 1 calc GR
C11 C 0.40268(10) 0.64808(15) 0.59628(5) 0.0167(2) Uani 1 1 d .
C12 C 0.48092(11) 0.75671(16) 0.56598(6) 0.0192(2) Uani 1 1 d .
H12 H 0.464668 0.768017 0.517200 0.023 Uiso 1 1 calc R
C13 C 0.59219(11) 0.85895(15) 0.60784(6) 0.0172(2) Uani 1 1 d .
C14 C 0.77920(12) 1.05773(18) 0.60349(6) 0.0263(3) Uani 1 1 d .
H14A H 0.828010 0.990346 0.643998 0.032 Uiso 1 1 calc R
H14B H 0.744918 1.173222 0.619728 0.032 Uiso 1 1 calc R
C15 C 0.87449(12) 1.09503(18) 0.55415(6) 0.0257(3) Uani 1 1 d .
H15A H 0.824156 1.156699 0.513300 0.039 Uiso 1 1 calc GR
H15B H 0.911769 0.980265 0.540368 0.039 Uiso 1 1 calc GR
H15C H 0.950003 1.172564 0.576444 0.039 Uiso 1 1 calc GR

loop_
_atom_site_aniso_label
_atom_site_aniso_U_11
_atom_site_aniso_U_22
_atom_site_aniso_U_33
_atom_site_aniso_U_23
_atom_site_aniso_U_13
_atom_site_aniso_U_12
F1 0.0389(4) 0.0167(3) 0.0336(4) 0.0054(3) 0.0114(3) 0.0042(3)
F2 0.0325(4) 0.0266(4) 0.0405(4) -0.0178(3) 0.0051(3) -0.0068(3)
F3 0.0244(4) 0.0249(4) 0.0391(4) -0.0052(3) 0.0129(3) 0.0023(3)
O1 0.0195(4) 0.0249(4) 0.0151(4) 0.0010(3) 0.0026(3) -0.0077(3)
O2 0.0210(4) 0.0286(5) 0.0185(4) 0.0016(3) 0.0032(3) -0.0057(3)
O3 0.0186(4) 0.0232(4) 0.0196(4) 0.0012(3) 0.0046(3) -0.0075(3)
C1 0.0178(5) 0.0225(6) 0.0368(7) -0.0068(5) 0.0076(5) -0.0029(5)
C2 0.0208(6) 0.0188(6) 0.0328(6) -0.0002(5) -0.0011(5) 0.0011(4)
C3 0.0245(6) 0.0267(6) 0.0248(6) -0.0019(5) 0.0087(5) -0.0055(5)
C4 0.0198(5) 0.0215(6) 0.0203(5) 0.0004(4) 0.0027(4) -0.0027(4)
C5 0.0221(6) 0.0164(5) 0.0219(5) 0.0011(4) 0.0017(4) -0.0026(4)
C6 0.0172(5) 0.0132(5) 0.0195(5) -0.0027(4) 0.0023(4) -0.0041(4)
C7 0.0184(5) 0.0166(5) 0.0136(5) 0.0007(4) 0.0028(4) -0.0032(4)
C8 0.0213(5) 0.0194(6) 0.0239(6) -0.0045(4) 0.0064(4) -0.0033(4)
C9 0.0147(5) 0.0145(5) 0.0172(5) 0.0010(4) 0.0020(4) -0.0023(4)
C10 0.0223(5) 0.0185(6) 0.0214(5) -0.0039(4) 0.0063(4) -0.0050(4)
C11 0.0142(5) 0.0172(5) 0.0176(5) -0.0011(4) 0.0005(4) 0.0002(4)
C12 0.0179(5) 0.0235(6) 0.0161(5) 0.0031(4) 0.0025(4) -0.0016(4)
C13 0.0157(5) 0.0159(5) 0.0208(5) 0.0032(4) 0.0053(4) 0.0011(4)
C14 0.0239(6) 0.0301(7) 0.0257(6) -0.0062(5) 0.0069(5) -0.0132(5)
C15 0.0227(6) 0.0269(6) 0.0286(6) -0.0006(5) 0.0072(5) -0.0089(5)

loop_
_atom_type_symbol
_atom_type_description
_atom_type_scat_dispersion_real
_atom_type_scat_dispersion_imag
_atom_type_scat_source
C C 0.0181 0.0091 'International Tables Vol C Tables 4.2.6.8 and 6.1.1.4'
H H 0.0000 0.0000 'International Tables Vol C Tables 4.2.6.8 and 6.1.1.4'
F F 0.0727 0.0534 'International Tables Vol C Tables 4.2.6.8 and 6.1.1.4'
O O 0.0492 0.0322 'International Tables Vol C Tables 4.2.6.8 and 6.1.1.4'

loop_
_geom_angle_atom_site_label_1
_geom_angle_atom_site_label_2
_geom_angle_atom_site_label_3
_geom_angle
C11 O1 C7 91.43(7)
C13 O3 C14 116.08(9)
C2 C1 H1 120.2
C2 C1 C3 119.60(11)
C3 C1 H1 120.2
C1 C2 H2 119.9
C1 C2 C5 120.24(11)
C5 C2 H2 119.9
C1 C3 H3 119.7
C4 C3 C1 120.57(11)
C4 C3 H3 119.7
C3 C4 H4 120.0
C3 C4 C6 119.90(11)
C6 C4 H4 120.0
C2 C5 H5 119.9
C2 C5 C6 120.12(11)
C6 C5 H5 119.9
C4 C6 C7 119.98(10)
C5 C6 C4 119.56(10)
C5 C6 C7 120.41(10)
O1 C7 C6 113.00(8)
O1 C7 C8 106.11(8)
O1 C7 C9 89.55(7)
C6 C7 C8 113.12(9)
C6 C7 C9 118.68(9)
C8 C7 C9 113.40(9)
F1 C8 F3 106.78(9)
F1 C8 C7 111.85(9)
F2 C8 F1 107.73(9)
F2 C8 F3 107.12(9)
F2 C8 C7 111.55(9)
F3 C8 C7 111.53(9)
C7 C9 H9 112.7
C10 C9 C7 116.15(9)
C10 C9 H9 112.7
C11 C9 C7 83.30(8)
C11 C9 H9 112.7
C11 C9 C10 116.19(9)
C9 C10 H10A 109.5
C9 C10 H10B 109.5
C9 C10 H10C 109.5
H10A C10 H10B 109.5
H10A C10 H10C 109.5
H10B C10 H10C 109.5
O1 C11 C9 95.36(8)
C12 C11 O1 125.75(10)
C12 C11 C9 138.89(10)
C11 C12 H12 120.1
C11 C12 C13 119.82(10)
C13 C12 H12 120.1
O2 C13 O3 123.44(10)
O2 C13 C12 125.68(10)
O3 C13 C12 110.87(9)
O3 C14 H14A 110.1
O3 C14 H14B 110.1
O3 C14 C15 107.96(9)
H14A C14 H14B 108.4
C15 C14 H14A 110.1
C15 C14 H14B 110.1
C14 C15 H15A 109.5
C14 C15 H15B 109.5
C14 C15 H15C 109.5
H15A C15 H15B 109.5
H15A C15 H15C 109.5
H15B C15 H15C 109.5

loop_
_geom_bond_atom_site_label_1
_geom_bond_atom_site_label_2
_geom_bond_distance
F1 C8 1.3348(14)
F2 C8 1.3335(13)
F3 C8 1.3415(13)
O1 C7 1.4683(12)
O1 C11 1.3842(13)
O2 C13 1.2132(13)
O3 C13 1.3437(13)
O3 C14 1.4516(14)
C1 H1 0.9500
C1 C2 1.3855(18)
C1 C3 1.3884(18)
C2 H2 0.9500
C2 C5 1.3905(17)
C3 H3 0.9500
C3 C4 1.3854(17)
C4 H4 0.9500
C4 C6 1.3946(16)
C5 H5 0.9500
C5 C6 1.3914(16)
C6 C7 1.5083(15)
C7 C8 1.5254(16)
C7 C9 1.5670(14)
C9 H9 1.0000
C9 C10 1.5181(15)
C9 C11 1.5064(14)
C10 H10A 0.9800
C10 H10B 0.9800
C10 H10C 0.9800
C11 C12 1.3268(16)
C12 H12 0.9500
C12 C13 1.4616(15)
C14 H14A 0.9900
C14 H14B 0.9900
C14 C15 1.4949(16)
C15 H15A 0.9800
C15 H15B 0.9800
C15 H15C 0.9800
